data_4512237
loop_
_publ_author_name
'Li, Bo'
'Dong, Ming-Ming'
'Fan, Hui-Tao'
'Feng, Chao-Qiang'
'Zang, Shuang-Quan'
'Wang, Li-Ya'

_publ_section_title
;
 Halogen&#x00B7;&#x00B7;&#x00B7;Halogen Interactions in the Assembly of
 High-Dimensional Supramolecular Coordination Polymers Based on
 3,5-Diiodobenzoic Acid
;
_journal_issue 12
_journal_name_full 'Crystal Growth &amp; Design'
_journal_page_first 6325
_journal_paper_doi 10.1021/cg501073e
_journal_volume 14
_journal_year 2014
_chemical_formula_moiety 'C26 H16 I4 N2 Ni O4, H2 O'
_chemical_formula_sum 'C26 H18 I4 N2 Ni O5'
_chemical_formula_weight 1004.73
_chemical_name_systematic
; 
 ? 
;
_space_group_IT_number 2
_symmetry_cell_setting triclinic
_symmetry_space_group_name_Hall '-P 1'
_symmetry_space_group_name_H-M 'P -1'
_atom_sites_solution_hydrogens geom
_atom_sites_solution_primary direct
_atom_sites_solution_secondary difmap
_audit_creation_method SHELXL-97
_cell_angle_alpha 68.007(5)
_cell_angle_beta 69.464(4)
_cell_angle_gamma 69.909(5)
_cell_formula_units_Z 2
_cell_length_a 10.5130(5)
_cell_length_b 12.1087(6)
_cell_length_c 14.1519(6)
_cell_measurement_reflns_used 3558
_cell_measurement_temperature 293(2)
_cell_measurement_theta_max 29.2935
_cell_measurement_theta_min 2.9737
_cell_volume 1516.87(14)
_computing_cell_refinement 'APEX 2'
_computing_data_collection 'APEX 2(Bruker, 2009)'
_computing_data_reduction 'SAINT(Bruker, 2009)'
_computing_molecular_graphics 'SHELXTL(Bruker, 2009)'
_computing_publication_material SHELXTL
_computing_structure_refinement 'SHELXL-97 (Sheldrick, 1997)'
_computing_structure_solution 'SHELXS-97 (Sheldrick, 1990)'
_diffrn_ambient_temperature 293(2)
_diffrn_measured_fraction_theta_full 0.999
_diffrn_measured_fraction_theta_max 0.999
_diffrn_measurement_device_type 'Bruker Smart APEX II CCD area detector'
_diffrn_measurement_method 'phi and omega scans'
_diffrn_radiation_monochromator graphite
_diffrn_radiation_source 'fine-focus sealed tube'
_diffrn_radiation_type MoK\a
_diffrn_radiation_wavelength 0.71073
_diffrn_reflns_av_R_equivalents 0.0317
_diffrn_reflns_av_sigmaI/netI 0.0556
_diffrn_reflns_limit_h_max 12
_diffrn_reflns_limit_h_min -12
_diffrn_reflns_limit_k_max 14
_diffrn_reflns_limit_k_min -14
_diffrn_reflns_limit_l_max 16
_diffrn_reflns_limit_l_min -16
_diffrn_reflns_number 9932
_diffrn_reflns_theta_full 25.00
_diffrn_reflns_theta_max 25.00
_diffrn_reflns_theta_min 2.98
_exptl_absorpt_coefficient_mu 4.747
_exptl_absorpt_correction_T_max 0.4658
_exptl_absorpt_correction_T_min 0.4356
_exptl_absorpt_correction_type multi-scan
_exptl_absorpt_process_details 'SADABS(Bruker, 2009)'
_exptl_crystal_colour green
_exptl_crystal_density_diffrn 2.200
_exptl_crystal_density_method 'not measured'
_exptl_crystal_description block
_exptl_crystal_F_000 936
_exptl_crystal_size_max 0.21
_exptl_crystal_size_mid 0.20
_exptl_crystal_size_min 0.19
_refine_diff_density_max 0.845
_refine_diff_density_min -0.906
_refine_diff_density_rms 0.112
_refine_ls_extinction_method none
_refine_ls_goodness_of_fit_ref 1.037
_refine_ls_hydrogen_treatment constr
_refine_ls_matrix_type full
_refine_ls_number_parameters 343
_refine_ls_number_reflns 5342
_refine_ls_number_restraints 0
_refine_ls_restrained_S_all 1.037
_refine_ls_R_factor_all 0.0611
_refine_ls_R_factor_gt 0.0413
_refine_ls_shift/su_max 0.001
_refine_ls_shift/su_mean 0.000
_refine_ls_structure_factor_coef Fsqd
_refine_ls_weighting_details 'calc w=1/[\s^2^(Fo^2^)+(0.0235P)^2^+0.0000P] where P=(Fo^2^+2Fc^2^)/3'
_refine_ls_weighting_scheme calc
_refine_ls_wR_factor_gt 0.0720
_refine_ls_wR_factor_ref 0.0792
_reflns_number_gt 4046
_reflns_number_total 5342
_reflns_threshold_expression >2sigma(I)
_cod_data_source_file cg501073e_si_002.cif
_cod_data_source_block 4
_cod_depositor_comments 'Adding full bibliography for 4512233--4512241.cif.'
_cod_original_cell_volume 1516.87(12)
_cod_database_code 4512237

loop_
_symmetry_equiv_pos_as_xyz
'x, y, z'
'-x, -y, -z'

loop_
_atom_site_label
_atom_site_type_symbol
_atom_site_fract_x
_atom_site_fract_y
_atom_site_fract_z
_atom_site_U_iso_or_equiv
_atom_site_adp_type
_atom_site_occupancy
_atom_site_symmetry_multiplicity
_atom_site_calc_flag
_atom_site_refinement_flags
Ni1 Ni 0.74193(7) 0.38856(6) 0.08922(5) 0.03003(18) Uani 1 1 d .
O1 O 0.7054(4) 0.5109(3) -0.0547(3) 0.0404(10) Uani 1 1 d .
O2 O 0.9186(3) 0.4074(3) -0.0429(3) 0.0381(10) Uani 1 1 d .
O3 O 0.7057(4) 0.5474(3) 0.1426(3) 0.0421(10) Uani 1 1 d .
O4 O 0.5449(4) 0.4495(3) 0.1827(3) 0.0371(10) Uani 1 1 d .
O1W O 0.1793(4) 0.2472(4) 0.9400(4) 0.0879(19) Uani 1 1 d .
H1WA H 0.1025 0.2797 0.9220 0.132 Uiso 1 1 d R
H1WB H 0.2262 0.2933 0.9379 0.132 Uiso 1 1 d R
N1 N 0.6938(4) 0.2548(4) 0.0625(3) 0.0328(11) Uani 1 1 d .
N2 N 0.8339(5) 0.2695(4) 0.2057(4) 0.0342(11) Uani 1 1 d .
C1 C 0.8851(6) 0.5401(5) -0.2139(4) 0.0332(14) Uani 1 1 d .
C2 C 1.0272(6) 0.5208(5) -0.2641(4) 0.0358(14) Uani 1 1 d .
H2 H 1.0934 0.4732 -0.2258 0.043 Uiso 1 1 calc R
C3 C 1.0690(6) 0.5732(6) -0.3715(5) 0.0437(16) Uani 1 1 d .
C4 C 0.9709(6) 0.6451(5) -0.4294(5) 0.0451(16) Uani 1 1 d .
H4 H 0.9991 0.6789 -0.5020 0.054 Uiso 1 1 calc R
C5 C 0.8306(6) 0.6652(5) -0.3767(5) 0.0427(16) Uani 1 1 d .
C6 C 0.7867(6) 0.6137(5) -0.2706(4) 0.0376(15) Uani 1 1 d .
H6 H 0.6917 0.6279 -0.2368 0.045 Uiso 1 1 calc R
C7 C 0.8341(6) 0.4838(5) -0.0972(4) 0.0323(13) Uani 1 1 d .
C8 C 0.4697(6) 0.6407(5) 0.2217(4) 0.0356(14) Uani 1 1 d .
C9 C 0.3308(5) 0.6609(5) 0.2235(4) 0.0349(14) Uani 1 1 d .
H9 H 0.3044 0.6065 0.2063 0.042 Uiso 1 1 calc R
C10 C 0.2323(6) 0.7603(5) 0.2504(4) 0.0380(14) Uani 1 1 d .
C11 C 0.2682(6) 0.8396(5) 0.2793(5) 0.0448(16) Uani 1 1 d .
H11 H 0.2006 0.9059 0.2990 0.054 Uiso 1 1 calc R
C12 C 0.4057(6) 0.8199(5) 0.2787(4) 0.0383(14) Uani 1 1 d .
C13 C 0.5077(6) 0.7217(5) 0.2504(4) 0.0380(15) Uani 1 1 d .
H13 H 0.6000 0.7094 0.2503 0.046 Uiso 1 1 calc R
C14 C 0.5794(6) 0.5391(5) 0.1818(4) 0.0359(14) Uani 1 1 d .
C15 C 0.5635(6) 0.2787(5) 0.0538(4) 0.0374(14) Uani 1 1 d .
H15 H 0.5024 0.3536 0.0603 0.045 Uiso 1 1 calc R
C16 C 0.5157(6) 0.1977(5) 0.0357(5) 0.0379(15) Uani 1 1 d .
H16 H 0.4242 0.2184 0.0302 0.046 Uiso 1 1 calc R
C17 C 0.6044(6) 0.0851(5) 0.0256(4) 0.0347(14) Uani 1 1 d .
C18 C 0.7381(6) 0.0604(5) 0.0358(5) 0.0423(15) Uani 1 1 d .
H18 H 0.8012 -0.0140 0.0299 0.051 Uiso 1 1 calc R
C19 C 0.7788(6) 0.1458(5) 0.0547(5) 0.0393(15) Uani 1 1 d .
H19 H 0.8690 0.1265 0.0622 0.047 Uiso 1 1 calc R
H20 H 0.6292 -0.0777 0.0004 0.047 Uiso 1 1 d R
C20 C 0.5622(6) -0.0051(5) 0.0055(5) 0.0407(15) Uani 1 1 d .
C21 C 0.7579(6) 0.2116(6) 0.2969(5) 0.058(2) Uani 1 1 d .
H21 H 0.6626 0.2252 0.3047 0.069 Uiso 1 1 calc R
C22 C 0.8133(7) 0.1327(6) 0.3802(5) 0.066(2) Uani 1 1 d .
H22 H 0.7567 0.0935 0.4422 0.079 Uiso 1 1 calc R
C23 C 0.9565(7) 0.1124(6) 0.3701(5) 0.0528(18) Uani 1 1 d .
C24 C 1.0346(7) 0.1697(5) 0.2755(5) 0.0488(17) Uani 1 1 d .
H24 H 1.1303 0.1574 0.2651 0.059 Uiso 1 1 calc R
C25 C 0.9712(6) 0.2451(5) 0.1966(5) 0.0405(15) Uani 1 1 d .
H25 H 1.0269 0.2818 0.1326 0.049 Uiso 1 1 calc R
C26 C 1.0273(7) 0.0362(6) 0.4582(5) 0.062(2) Uani 1 1 d .
H26 H 1.1162 0.0430 0.4503 0.075 Uiso 1 1 calc R
I1 I 1.28266(5) 0.54920(5) -0.45011(4) 0.07327(19) Uani 1 1 d .
I2 I 0.68123(5) 0.77307(4) -0.46482(4) 0.06238(16) Uani 1 1 d .
I3 I 0.46052(5) 0.94393(4) 0.32083(4) 0.05611(15) Uani 1 1 d .
I4 I 0.02371(4) 0.79451(5) 0.24707(4) 0.06049(16) Uani 1 1 d .

loop_
_atom_site_aniso_label
_atom_site_aniso_U_11
_atom_site_aniso_U_22
_atom_site_aniso_U_33
_atom_site_aniso_U_23
_atom_site_aniso_U_13
_atom_site_aniso_U_12
Ni1 0.0273(4) 0.0306(4) 0.0264(4) -0.0042(3) -0.0115(3) 0.0002(3)
O1 0.031(2) 0.043(2) 0.030(2) 0.0001(19) -0.0110(18) 0.0024(19)
O2 0.0259(19) 0.048(2) 0.027(2) 0.0003(19) -0.0108(17) -0.0011(18)
O3 0.030(2) 0.046(3) 0.050(3) -0.018(2) -0.0085(19) -0.006(2)
O4 0.033(2) 0.035(2) 0.043(2) -0.014(2) -0.0114(19) -0.0013(19)
O1W 0.043(3) 0.047(3) 0.128(5) 0.002(3) -0.011(3) 0.002(2)
N1 0.030(2) 0.032(3) 0.030(3) -0.006(2) -0.011(2) 0.001(2)
N2 0.035(3) 0.029(3) 0.032(3) -0.004(2) -0.019(2) 0.004(2)
C1 0.036(3) 0.024(3) 0.037(3) -0.003(3) -0.015(3) -0.006(3)
C2 0.040(3) 0.031(3) 0.033(3) -0.003(3) -0.013(3) -0.008(3)
C3 0.042(3) 0.047(4) 0.039(4) -0.009(3) -0.006(3) -0.015(3)
C4 0.051(4) 0.044(4) 0.030(3) -0.002(3) -0.014(3) -0.005(3)
C5 0.052(4) 0.045(4) 0.035(4) -0.005(3) -0.027(3) -0.006(3)
C6 0.041(3) 0.038(3) 0.032(3) -0.004(3) -0.012(3) -0.011(3)
C7 0.032(3) 0.032(3) 0.032(3) -0.004(3) -0.015(3) -0.006(3)
C8 0.041(3) 0.030(3) 0.030(3) -0.008(3) -0.009(3) -0.002(3)
C9 0.028(3) 0.037(3) 0.036(3) -0.013(3) -0.008(3) -0.001(3)
C10 0.033(3) 0.041(4) 0.032(3) -0.009(3) -0.004(3) -0.004(3)
C11 0.046(4) 0.037(4) 0.041(4) -0.014(3) -0.009(3) 0.004(3)
C12 0.045(4) 0.034(3) 0.036(3) -0.012(3) -0.013(3) -0.004(3)
C13 0.035(3) 0.038(4) 0.035(3) -0.004(3) -0.014(3) -0.004(3)
C14 0.036(3) 0.036(4) 0.028(3) -0.002(3) -0.015(3) -0.001(3)
C15 0.032(3) 0.033(3) 0.040(4) -0.008(3) -0.016(3) 0.005(3)
C16 0.033(3) 0.034(3) 0.042(4) -0.002(3) -0.019(3) -0.002(3)
C17 0.039(3) 0.030(3) 0.033(3) -0.006(3) -0.017(3) -0.001(3)
C18 0.034(3) 0.034(4) 0.057(4) -0.020(3) -0.017(3) 0.007(3)
C19 0.029(3) 0.037(4) 0.053(4) -0.015(3) -0.019(3) 0.003(3)
C20 0.043(3) 0.034(3) 0.042(4) -0.010(3) -0.017(3) 0.001(3)
C21 0.038(3) 0.068(5) 0.036(4) 0.004(4) -0.011(3) 0.004(3)
C22 0.064(5) 0.062(5) 0.033(4) 0.009(4) -0.007(3) -0.001(4)
C23 0.074(5) 0.041(4) 0.040(4) -0.019(3) -0.033(4) 0.017(4)
C24 0.051(4) 0.046(4) 0.050(4) -0.012(3) -0.030(3) 0.003(3)
C25 0.046(4) 0.036(3) 0.040(4) -0.008(3) -0.021(3) -0.003(3)
C26 0.065(5) 0.059(5) 0.050(4) -0.011(4) -0.018(4) -0.002(4)
I1 0.0472(3) 0.0908(4) 0.0475(3) -0.0082(3) 0.0032(2) -0.0047(3)
I2 0.0618(3) 0.0716(3) 0.0454(3) 0.0011(2) -0.0310(2) -0.0085(3)
I3 0.0703(3) 0.0550(3) 0.0505(3) -0.0203(2) -0.0150(2) -0.0188(2)
I4 0.0343(2) 0.0737(3) 0.0667(3) -0.0252(3) -0.0111(2) -0.0016(2)

loop_
_atom_type_symbol
_atom_type_description
_atom_type_scat_dispersion_real
_atom_type_scat_dispersion_imag
_atom_type_scat_source
C C 0.0033 0.0016 'International Tables Vol C Tables 4.2.6.8 and 6.1.1.4'
H H 0.0000 0.0000 'International Tables Vol C Tables 4.2.6.8 and 6.1.1.4'
N N 0.0061 0.0033 'International Tables Vol C Tables 4.2.6.8 and 6.1.1.4'
O O 0.0106 0.0060 'International Tables Vol C Tables 4.2.6.8 and 6.1.1.4'
Ni Ni 0.3393 1.1124 'International Tables Vol C Tables 4.2.6.8 and 6.1.1.4'
I I -0.4742 1.8119 'International Tables Vol C Tables 4.2.6.8 and 6.1.1.4'

loop_
_geom_angle_atom_site_label_1
_geom_angle_atom_site_label_2
_geom_angle_atom_site_label_3
_geom_angle
_geom_angle_site_symmetry_1
N2 Ni1 N1 93.89(18) .
N2 Ni1 O4 98.47(17) .
N1 Ni1 O4 96.61(16) .
N2 Ni1 O1 163.92(16) .
N1 Ni1 O1 90.53(16) .
O4 Ni1 O1 96.36(14) .
N2 Ni1 O2 101.63(16) .
N1 Ni1 O2 96.42(16) .
O4 Ni1 O2 155.16(14) .
O1 Ni1 O2 62.47(13) .
N2 Ni1 O3 93.27(17) .
N1 Ni1 O3 157.76(16) .
O4 Ni1 O3 61.49(14) .
O1 Ni1 O3 88.37(16) .
O2 Ni1 O3 102.70(15) .
C7 O1 Ni1 89.6(3) .
C7 O2 Ni1 87.6(3) .
C14 O3 Ni1 86.1(3) .
C14 O4 Ni1 91.4(3) .
H1WA O1W H1WB 119.1 .
C19 N1 C15 117.3(5) .
C19 N1 Ni1 126.3(4) .
C15 N1 Ni1 116.4(4) .
C21 N2 C25 116.5(5) .
C21 N2 Ni1 120.6(4) .
C25 N2 Ni1 122.9(4) .
C6 C1 C2 120.3(5) .
C6 C1 C7 118.4(5) .
C2 C1 C7 121.3(5) .
C3 C2 C1 119.2(5) .
C3 C2 H2 120.4 .
C1 C2 H2 120.4 .
C2 C3 C4 120.9(6) .
C2 C3 I1 120.5(4) .
C4 C3 I1 118.6(4) .
C5 C4 C3 118.5(5) .
C5 C4 H4 120.8 .
C3 C4 H4 120.8 .
C6 C5 C4 121.7(5) .
C6 C5 I2 119.7(4) .
C4 C5 I2 118.5(4) .
C5 C6 C1 119.4(5) .
C5 C6 H6 120.3 .
C1 C6 H6 120.3 .
O1 C7 O2 120.3(5) .
O1 C7 C1 118.6(4) .
O2 C7 C1 121.0(5) .
C9 C8 C13 119.2(5) .
C9 C8 C14 120.3(5) .
C13 C8 C14 120.4(5) .
C10 C9 C8 120.6(6) .
C10 C9 H9 119.7 .
C8 C9 H9 119.7 .
C9 C10 C11 120.6(5) .
C9 C10 I4 120.5(4) .
C11 C10 I4 118.9(4) .
C10 C11 C12 119.3(6) .
C10 C11 H11 120.4 .
C12 C11 H11 120.4 .
C13 C12 C11 121.4(5) .
C13 C12 I3 119.6(4) .
C11 C12 I3 119.0(4) .
C12 C13 C8 118.8(5) .
C12 C13 H13 120.6 .
C8 C13 H13 120.6 .
O4 C14 O3 120.4(6) .
O4 C14 C8 119.8(5) .
O3 C14 C8 119.8(5) .
N1 C15 C16 123.2(5) .
N1 C15 H15 118.4 .
C16 C15 H15 118.4 .
C15 C16 C17 119.7(5) .
C15 C16 H16 120.1 .
C17 C16 H16 120.1 .
C18 C17 C16 116.8(5) .
C18 C17 C20 120.1(5) .
C16 C17 C20 123.1(5) .
C17 C18 C19 120.3(5) .
C17 C18 H18 119.8 .
C19 C18 H18 119.8 .
N1 C19 C18 122.6(5) .
N1 C19 H19 118.7 .
C18 C19 H19 118.7 .
C20 C20 C17 127.1(7) 2_655
C20 C20 H20 116.4 2_655
C17 C20 H20 116.5 .
N2 C21 C22 123.3(6) .
N2 C21 H21 118.3 .
C22 C21 H21 118.3 .
C21 C22 C23 119.0(6) .
C21 C22 H22 120.5 .
C23 C22 H22 120.5 .
C24 C23 C22 117.5(5) .
C24 C23 C26 118.5(6) .
C22 C23 C26 124.0(6) .
C25 C24 C23 119.6(6) .
C25 C24 H24 120.2 .
C23 C24 H24 120.2 .
N2 C25 C24 124.0(6) .
N2 C25 H25 118.0 .
C24 C25 H25 118.0 .
C26 C26 C23 123.6(9) 2_756
C26 C26 H26 118.2 2_756
C23 C26 H26 118.2 .

loop_
_geom_bond_atom_site_label_1
_geom_bond_atom_site_label_2
_geom_bond_distance
_geom_bond_site_symmetry_2
Ni1 N2 2.027(4) .
Ni1 N1 2.045(5) .
Ni1 O4 2.084(4) .
Ni1 O1 2.096(3) .
Ni1 O2 2.129(3) .
Ni1 O3 2.190(4) .
O1 C7 1.254(6) .
O2 C7 1.272(6) .
O3 C14 1.270(6) .
O4 C14 1.251(6) .
O1W H1WA 0.8500 .
O1W H1WB 0.8499 .
N1 C19 1.335(7) .
N1 C15 1.339(6) .
N2 C21 1.334(7) .
N2 C25 1.340(6) .
C1 C6 1.387(7) .
C1 C2 1.390(7) .
C1 C7 1.505(7) .
C2 C3 1.381(8) .
C2 H2 0.9300 .
C3 C4 1.391(8) .
C3 I1 2.100(6) .
C4 C5 1.381(8) .
C4 H4 0.9300 .
C5 C6 1.366(7) .
C5 I2 2.115(5) .
C6 H6 0.9300 .
C8 C9 1.387(7) .
C8 C13 1.403(8) .
C8 C14 1.501(8) .
C9 C10 1.370(8) .
C9 H9 0.9300 .
C10 C11 1.372(8) .
C10 I4 2.101(5) .
C11 C12 1.380(7) .
C11 H11 0.9300 .
C12 C13 1.379(8) .
C12 I3 2.110(6) .
C13 H13 0.9300 .
C15 C16 1.378(7) .
C15 H15 0.9300 .
C16 C17 1.388(7) .
C16 H16 0.9300 .
C17 C18 1.381(7) .
C17 C20 1.457(7) .
C18 C19 1.383(7) .
C18 H18 0.9300 .
C19 H19 0.9300 .
C20 C20 1.330(10) 2_655
C20 H20 0.9281 .
C21 C22 1.378(8) .
C21 H21 0.9300 .
C22 C23 1.402(9) .
C22 H22 0.9300 .
C23 C24 1.369(9) .
C23 C26 1.508(8) .
C24 C25 1.366(7) .
C24 H24 0.9300 .
C25 H25 0.9300 .
C26 C26 1.261(12) 2_756
C26 H26 0.9300 .

loop_
_geom_torsion_atom_site_label_1
_geom_torsion_atom_site_label_2
_geom_torsion_atom_site_label_3
_geom_torsion_atom_site_label_4
_geom_torsion
_geom_torsion_site_symmetry_4
N2 Ni1 O1 C7 9.8(8) .
N1 Ni1 O1 C7 -96.3(3) .
O4 Ni1 O1 C7 167.0(3) .
O2 Ni1 O1 C7 0.6(3) .
O3 Ni1 O1 C7 105.9(3) .
N2 Ni1 O2 C7 -178.1(3) .
N1 Ni1 O2 C7 86.6(3) .
O4 Ni1 O2 C7 -34.7(5) .
O1 Ni1 O2 C7 -0.6(3) .
O3 Ni1 O2 C7 -82.0(3) .
N2 Ni1 O3 C14 -102.4(3) .
N1 Ni1 O3 C14 6.2(6) .
O4 Ni1 O3 C14 -4.6(3) .
O1 Ni1 O3 C14 93.6(3) .
O2 Ni1 O3 C14 154.9(3) .
N2 Ni1 O4 C14 93.7(3) .
N1 Ni1 O4 C14 -171.3(3) .
O1 Ni1 O4 C14 -80.0(3) .
O2 Ni1 O4 C14 -50.1(5) .
O3 Ni1 O4 C14 4.6(3) .
N2 Ni1 N1 C19 -45.1(5) .
O4 Ni1 N1 C19 -144.1(5) .
O1 Ni1 N1 C19 119.4(5) .
O2 Ni1 N1 C19 57.1(5) .
O3 Ni1 N1 C19 -153.6(4) .
N2 Ni1 N1 C15 133.7(4) .
O4 Ni1 N1 C15 34.7(4) .
O1 Ni1 N1 C15 -61.8(4) .
O2 Ni1 N1 C15 -124.1(4) .
O3 Ni1 N1 C15 25.2(7) .
N1 Ni1 N2 C21 -67.3(5) .
O4 Ni1 N2 C21 30.0(5) .
O1 Ni1 N2 C21 -172.9(6) .
O2 Ni1 N2 C21 -164.7(5) .
O3 Ni1 N2 C21 91.6(5) .
N1 Ni1 N2 C25 113.2(5) .
O4 Ni1 N2 C25 -149.5(4) .
O1 Ni1 N2 C25 7.6(9) .
O2 Ni1 N2 C25 15.8(5) .
O3 Ni1 N2 C25 -87.8(5) .
C6 C1 C2 C3 -1.6(9) .
C7 C1 C2 C3 179.2(5) .
C1 C2 C3 C4 0.3(9) .
C1 C2 C3 I1 178.9(4) .
C2 C3 C4 C5 1.4(10) .
I1 C3 C4 C5 -177.2(5) .
C3 C4 C5 C6 -1.8(10) .
C3 C4 C5 I2 -179.4(4) .
C4 C5 C6 C1 0.5(10) .
I2 C5 C6 C1 178.1(4) .
C2 C1 C6 C5 1.3(9) .
C7 C1 C6 C5 -179.6(5) .
Ni1 O1 C7 O2 -1.1(6) .
Ni1 O1 C7 C1 176.9(5) .
Ni1 O2 C7 O1 1.1(5) .
Ni1 O2 C7 C1 -176.8(5) .
C6 C1 C7 O1 -4.0(8) .
C2 C1 C7 O1 175.2(5) .
C6 C1 C7 O2 174.0(5) .
C2 C1 C7 O2 -6.8(8) .
C13 C8 C9 C10 1.6(8) .
C14 C8 C9 C10 -173.9(5) .
C8 C9 C10 C11 -2.0(9) .
C8 C9 C10 I4 177.5(4) .
C9 C10 C11 C12 1.4(9) .
I4 C10 C11 C12 -178.1(4) .
C10 C11 C12 C13 -0.4(9) .
C10 C11 C12 I3 179.0(4) .
C11 C12 C13 C8 0.0(8) .
I3 C12 C13 C8 -179.4(4) .
C9 C8 C13 C12 -0.6(8) .
C14 C8 C13 C12 174.9(5) .
Ni1 O4 C14 O3 -8.1(5) .
Ni1 O4 C14 C8 168.5(4) .
Ni1 O3 C14 O4 7.7(5) .
Ni1 O3 C14 C8 -168.9(5) .
C9 C8 C14 O4 -23.4(8) .
C13 C8 C14 O4 161.2(5) .
C9 C8 C14 O3 153.2(5) .
C13 C8 C14 O3 -22.2(8) .
C19 N1 C15 C16 -1.1(8) .
Ni1 N1 C15 C16 179.9(4) .
N1 C15 C16 C17 0.0(9) .
C15 C16 C17 C18 0.7(8) .
C15 C16 C17 C20 -179.4(5) .
C16 C17 C18 C19 -0.2(9) .
C20 C17 C18 C19 179.9(6) .
C15 N1 C19 C18 1.6(8) .
Ni1 N1 C19 C18 -179.6(4) .
C17 C18 C19 N1 -0.9(9) .
C18 C17 C20 C20 179.6(8) 2_655
C16 C17 C20 C20 -0.3(12) 2_655
C25 N2 C21 C22 1.6(10) .
Ni1 N2 C21 C22 -177.9(6) .
N2 C21 C22 C23 0.7(12) .
C21 C22 C23 C24 -2.2(11) .
C21 C22 C23 C26 175.0(7) .
C22 C23 C24 C25 1.3(10) .
C26 C23 C24 C25 -176.1(6) .
C21 N2 C25 C24 -2.6(9) .
Ni1 N2 C25 C24 176.9(5) .
C23 C24 C25 N2 1.2(10) .
C24 C23 C26 C26 -167.9(9) 2_756
C22 C23 C26 C26 14.9(14) 2_756
